data_4347235
loop_
_publ_author_name
'Kobalz, Merten'
'Lincke, J\"org'
'Kobalz, Karolin'
'Erhart, Oliver'
'Bergmann, Jens'
'L\"assig, Daniel'
'Lange, Marcus'
'M\"ollmer, Jens'
'Gl\"aser, Roger'
'Staudt, Reiner'
'Krautscheid, Harald'

_publ_section_title
;
 Paddle Wheel Based Triazolyl Isophthalate MOFs: Impact of Linker
 Modification on Crystal Structure and Gas Sorption Properties.
;
_journal_issue 6
_journal_name_full 'Inorganic chemistry'
_journal_page_first 3030
_journal_page_last 3039
_journal_paper_doi 10.1021/acs.inorgchem.5b02921
_journal_volume 55
_journal_year 2016
_chemical_formula_moiety 'C24 H18 Cu2 N6 O8'
_chemical_formula_sum 'C24 H18 Cu2 N6 O8'
_chemical_formula_weight 645.52
_space_group_IT_number 60
_space_group_name_Hall '-P 2n 2ab'
_space_group_name_H-M_alt 'P b c n'
_symmetry_cell_setting orthorhombic
_symmetry_Int_Tables_number 60
_symmetry_space_group_name_Hall '-P 2n 2ab'
_symmetry_space_group_name_H-M 'P b c n'
_atom_sites_solution_hydrogens geom
_atom_sites_solution_primary direct
_atom_sites_solution_secondary difmap
_audit_creation_method SHELXL-97
_cell_angle_alpha 90.00
_cell_angle_beta 90.00
_cell_angle_gamma 90.00
_cell_formula_units_Z 4
_cell_length_a 13.4006(11)
_cell_length_b 13.3794(8)
_cell_length_c 20.2814(12)
_cell_measurement_reflns_used 14146
_cell_measurement_temperature 213(2)
_cell_measurement_theta_max 28.00
_cell_measurement_theta_min 2.52
_cell_volume 3636.3(4)
_computing_cell_refinement 'STOE IPDS software'
_computing_data_collection 'STOE IPDS software'
_computing_data_reduction 'STOE X-AREA'
_computing_molecular_graphics 'DIAMOND 3.2'
_computing_publication_material 'WinGX publication routines (Farrugia, 1999)'
_computing_structure_refinement 'SHELXL-97 (Sheldrick, 1997)'
_computing_structure_solution SHELXS
_diffrn_ambient_temperature 213(2)
_diffrn_measured_fraction_theta_full 0.981
_diffrn_measured_fraction_theta_max 0.981
_diffrn_measurement_device_type 'STOE IPDS-1'
_diffrn_measurement_method 'omega scans'
_diffrn_radiation_monochromator graphite
_diffrn_radiation_source 'fine-focus sealed tube'
_diffrn_radiation_type MoK\a
_diffrn_radiation_wavelength 0.71073
_diffrn_reflns_av_R_equivalents 0.0227
_diffrn_reflns_av_sigmaI/netI 0.0227
_diffrn_reflns_limit_h_max 16
_diffrn_reflns_limit_h_min -14
_diffrn_reflns_limit_k_max 14
_diffrn_reflns_limit_k_min -16
_diffrn_reflns_limit_l_max 24
_diffrn_reflns_limit_l_min -21
_diffrn_reflns_number 11282
_diffrn_reflns_theta_full 26.00
_diffrn_reflns_theta_max 26.00
_diffrn_reflns_theta_min 2.52
_diffrn_standards_number none
_exptl_absorpt_coefficient_mu 1.213
_exptl_absorpt_correction_T_max 0.7199
_exptl_absorpt_correction_T_min 0.6625
_exptl_absorpt_correction_type numerical
_exptl_absorpt_process_details 'STOE X-RED'
_exptl_crystal_colour green
_exptl_crystal_density_diffrn 1.179
_exptl_crystal_density_method 'not measured'
_exptl_crystal_description prism
_exptl_crystal_F_000 1304
_exptl_crystal_size_max 0.37
_exptl_crystal_size_mid 0.35
_exptl_crystal_size_min 0.29
_refine_diff_density_max 0.330
_refine_diff_density_min -0.321
_refine_diff_density_rms 0.077
_refine_ls_extinction_method none
_refine_ls_goodness_of_fit_ref 0.973
_refine_ls_hydrogen_treatment riding
_refine_ls_matrix_type full
_refine_ls_number_parameters 183
_refine_ls_number_reflns 3508
_refine_ls_number_restraints 0
_refine_ls_restrained_S_all 0.973
_refine_ls_R_factor_all 0.0380
_refine_ls_R_factor_gt 0.0313
_refine_ls_shift/su_max 0.003
_refine_ls_shift/su_mean 0.000
_refine_ls_structure_factor_coef Fsqd
_refine_ls_weighting_details 'calc w=1/[\s^2^(Fo^2^)+(0.0872P)^2^+0.3577P] where P=(Fo^2^+2Fc^2^)/3'
_refine_ls_weighting_scheme calc
_refine_ls_wR_factor_gt 0.0936
_refine_ls_wR_factor_ref 0.0959
_reflns_number_gt 2857
_reflns_number_total 3508
_reflns_threshold_expression >2sigma(I)
_cod_data_source_file ic5b02921_si_002.cif
_cod_data_source_block compound_7Cu
_cod_original_sg_symbol_H-M 'P bcn'
_cod_database_code 4347235

loop_
_symmetry_equiv_pos_as_xyz
'x, y, z'
'-x+1/2, -y+1/2, z+1/2'
'x+1/2, -y+1/2, -z'
'-x, y, -z+1/2'
'-x, -y, -z'
'x-1/2, y-1/2, -z-1/2'
'-x-1/2, y-1/2, z'
'x, -y, z-1/2'

loop_
_atom_site_label
_atom_site_type_symbol
_atom_site_fract_x
_atom_site_fract_y
_atom_site_fract_z
_atom_site_U_iso_or_equiv
_atom_site_adp_type
_atom_site_occupancy
_atom_site_symmetry_multiplicity
_atom_site_calc_flag
_atom_site_refinement_flags
C1 C 0.38905(19) 0.7100(2) 0.69351(11) 0.0199(5) Uani 1 1 d .
C2 C 0.31427(19) 0.6474(2) 0.65519(12) 0.0221(6) Uani 1 1 d .
C3 C 0.24693(18) 0.5866(2) 0.68860(12) 0.0222(6) Uani 1 1 d .
H3 H 0.2507 0.5808 0.7347 0.027 Uiso 1 1 calc R
C4 C 0.17411(18) 0.5342(2) 0.65400(12) 0.0209(5) Uani 1 1 d .
C5 C 0.16830(19) 0.5431(2) 0.58518(12) 0.0243(6) Uani 1 1 d .
H5 H 0.1192 0.5081 0.5614 0.029 Uiso 1 1 calc R
C6 C 0.23598(19) 0.6041(2) 0.55274(12) 0.0230(6) Uani 1 1 d .
C7 C 0.30957(19) 0.6564(2) 0.58673(13) 0.0252(6) Uani 1 1 d .
H7 H 0.3553 0.6971 0.5640 0.030 Uiso 1 1 calc R
C8 C 0.10335(18) 0.46516(19) 0.68986(11) 0.0180(5) Uani 1 1 d .
C9 C 0.1495(2) 0.6542(2) 0.44801(12) 0.0240(6) Uani 1 1 d .
C10 C 0.2957(2) 0.5849(3) 0.43511(13) 0.0331(7) Uani 1 1 d .
C11 C 0.0591(2) 0.6977(4) 0.47878(16) 0.0496(10) Uani 1 1 d .
H11A H 0.0295 0.7460 0.4489 0.074 Uiso 1 1 calc R
H11B H 0.0773 0.7307 0.5197 0.074 Uiso 1 1 calc R
H11C H 0.0114 0.6450 0.4879 0.074 Uiso 1 1 calc R
C12 C 0.3933(3) 0.5366(4) 0.45081(18) 0.0644(13) Uani 1 1 d .
H12A H 0.4106 0.4897 0.4161 0.097 Uiso 1 1 calc R
H12B H 0.3881 0.5012 0.4924 0.097 Uiso 1 1 calc R
H12C H 0.4447 0.5874 0.4541 0.097 Uiso 1 1 calc R
N1 N 0.16776(16) 0.64888(18) 0.38443(10) 0.0235(5) Uani 1 1 d .
N2 N 0.26125(17) 0.6040(2) 0.37591(11) 0.0331(6) Uani 1 1 d .
N3 N 0.22818(15) 0.61434(19) 0.48185(10) 0.0235(5) Uani 1 1 d .
O1 O 0.46870(14) 0.73187(16) 0.66430(9) 0.0272(4) Uani 1 1 d .
O2 O 0.36389(13) 0.73493(15) 0.75082(9) 0.0256(4) Uani 1 1 d .
O3 O 0.02817(14) 0.43517(16) 0.65809(9) 0.0268(4) Uani 1 1 d .
O4 O 0.12606(13) 0.44252(15) 0.74794(9) 0.0260(4) Uani 1 1 d .
Cu1 Cu 0.563441(19) 0.83557(2) 0.696876(13) 0.01396(14) Uani 1 1 d .

loop_
_atom_site_aniso_label
_atom_site_aniso_U_11
_atom_site_aniso_U_22
_atom_site_aniso_U_33
_atom_site_aniso_U_23
_atom_site_aniso_U_13
_atom_site_aniso_U_12
C1 0.0206(12) 0.0204(14) 0.0187(12) 0.0048(9) -0.0065(9) -0.0043(10)
C2 0.0204(12) 0.0279(16) 0.0180(12) 0.0028(10) -0.0061(9) -0.0060(10)
C3 0.0237(13) 0.0272(15) 0.0158(11) 0.0015(9) -0.0022(9) -0.0055(11)
C4 0.0214(12) 0.0238(14) 0.0176(11) 0.0025(9) -0.0014(9) -0.0059(10)
C5 0.0216(12) 0.0321(15) 0.0194(12) 0.0018(10) -0.0051(9) -0.0092(10)
C6 0.0232(12) 0.0327(16) 0.0132(11) 0.0048(10) -0.0049(9) -0.0063(10)
C7 0.0213(12) 0.0352(16) 0.0190(12) 0.0071(10) -0.0033(10) -0.0103(11)
C8 0.0199(12) 0.0153(13) 0.0187(11) -0.0007(9) 0.0017(9) -0.0031(9)
C9 0.0212(12) 0.0343(16) 0.0164(11) 0.0001(10) -0.0047(9) -0.0023(10)
C10 0.0217(13) 0.055(2) 0.0226(13) 0.0069(12) -0.0016(11) 0.0037(12)
C11 0.0402(18) 0.088(3) 0.0202(15) -0.0029(16) -0.0023(12) 0.0260(18)
C12 0.0340(18) 0.123(4) 0.0364(18) 0.010(2) -0.0029(14) 0.028(2)
N1 0.0167(10) 0.0363(15) 0.0174(10) 0.0013(8) -0.0033(8) -0.0019(9)
N2 0.0199(11) 0.0586(19) 0.0208(11) 0.0052(11) -0.0011(9) 0.0051(11)
N3 0.0193(10) 0.0379(14) 0.0133(10) 0.0046(9) -0.0048(8) -0.0065(9)
O1 0.0254(9) 0.0338(12) 0.0224(9) -0.0031(8) -0.0012(7) -0.0140(8)
O2 0.0244(9) 0.0306(11) 0.0219(9) -0.0033(8) -0.0014(7) -0.0115(8)
O3 0.0232(9) 0.0368(12) 0.0205(9) 0.0055(8) -0.0031(7) -0.0141(8)
O4 0.0268(9) 0.0321(11) 0.0191(9) 0.0063(7) -0.0026(7) -0.0119(8)
Cu1 0.01162(19) 0.0190(2) 0.01127(19) -0.00036(10) -0.00029(9) 0.00023(10)

loop_
_atom_type_symbol
_atom_type_description
_atom_type_scat_dispersion_real
_atom_type_scat_dispersion_imag
_atom_type_scat_source
C C 0.0033 0.0016 'International Tables Vol C Tables 4.2.6.8 and 6.1.1.4'
H H 0.0000 0.0000 'International Tables Vol C Tables 4.2.6.8 and 6.1.1.4'
N N 0.0061 0.0033 'International Tables Vol C Tables 4.2.6.8 and 6.1.1.4'
O O 0.0106 0.0060 'International Tables Vol C Tables 4.2.6.8 and 6.1.1.4'
Cu Cu 0.3201 1.2651 'International Tables Vol C Tables 4.2.6.8 and 6.1.1.4'

loop_
_geom_angle_atom_site_label_1
_geom_angle_atom_site_label_2
_geom_angle_atom_site_label_3
_geom_angle
_geom_angle_site_symmetry_1
_geom_angle_site_symmetry_3
O2 C1 O1 127.1(2) . .
O2 C1 C2 116.3(2) . .
O1 C1 C2 116.6(2) . .
C3 C2 C7 120.4(2) . .
C3 C2 C1 120.1(2) . .
C7 C2 C1 119.4(2) . .
C2 C3 C4 120.3(2) . .
C2 C3 H3 119.9 . .
C4 C3 H3 119.9 . .
C3 C4 C5 119.8(2) . .
C3 C4 C8 120.4(2) . .
C5 C4 C8 119.7(2) . .
C6 C5 C4 119.1(2) . .
C6 C5 H5 120.5 . .
C4 C5 H5 120.5 . .
C5 C6 C7 121.6(2) . .
C5 C6 N3 118.7(2) . .
C7 C6 N3 119.7(2) . .
C6 C7 C2 118.8(2) . .
C6 C7 H7 120.6 . .
C2 C7 H7 120.6 . .
O4 C8 O3 126.7(2) . .
O4 C8 C4 116.6(2) . .
O3 C8 C4 116.7(2) . .
N1 C9 N3 109.1(2) . .
N1 C9 C11 125.9(2) . .
N3 C9 C11 124.9(2) . .
N2 C10 N3 110.2(2) . .
N2 C10 C12 126.0(3) . .
N3 C10 C12 123.8(3) . .
C9 C11 H11A 109.5 . .
C9 C11 H11B 109.5 . .
H11A C11 H11B 109.5 . .
C9 C11 H11C 109.5 . .
H11A C11 H11C 109.5 . .
H11B C11 H11C 109.5 . .
C10 C12 H12A 109.5 . .
C10 C12 H12B 109.5 . .
H12A C12 H12B 109.5 . .
C10 C12 H12C 109.5 . .
H12A C12 H12C 109.5 . .
H12B C12 H12C 109.5 . .
C9 N1 N2 108.1(2) . .
C9 N1 Cu1 128.29(18) . 3_466
N2 N1 Cu1 121.57(16) . 3_466
C10 N2 N1 106.6(2) . .
C9 N3 C10 105.9(2) . .
C9 N3 C6 126.2(2) . .
C10 N3 C6 127.8(2) . .
C1 O1 Cu1 123.20(17) . .
C1 O2 Cu1 123.17(16) . 4_656
C8 O3 Cu1 120.50(16) . 7_655
C8 O4 Cu1 126.61(17) . 6_557
O2 Cu1 O3 169.13(7) 4_656 7_665
O2 Cu1 O1 91.01(9) 4_656 .
O3 Cu1 O1 86.66(9) 7_665 .
O2 Cu1 O4 88.87(9) 4_656 6_667
O3 Cu1 O4 90.05(9) 7_665 6_667
O1 Cu1 O4 161.84(7) . 6_667
O2 Cu1 N1 98.98(8) 4_656 3_566
O3 Cu1 N1 91.89(8) 7_665 3_566
O1 Cu1 N1 103.00(8) . 3_566
O4 Cu1 N1 94.94(8) 6_667 3_566
O2 Cu1 Cu1 83.31(5) 4_656 4_656
O3 Cu1 Cu1 85.85(5) 7_665 4_656
O1 Cu1 Cu1 82.28(5) . 4_656
O4 Cu1 Cu1 79.67(5) 6_667 4_656
N1 Cu1 Cu1 174.14(6) 3_566 4_656

loop_
_geom_bond_atom_site_label_1
_geom_bond_atom_site_label_2
_geom_bond_distance
_geom_bond_site_symmetry_2
C1 O2 1.255(3) .
C1 O1 1.255(3) .
C1 C2 1.519(3) .
C2 C3 1.391(4) .
C2 C7 1.395(4) .
C3 C4 1.392(3) .
C3 H3 0.9400 .
C4 C5 1.403(3) .
C4 C8 1.510(3) .
C5 C6 1.386(4) .
C5 H5 0.9400 .
C6 C7 1.392(4) .
C6 N3 1.448(3) .
C7 H7 0.9400 .
C8 O4 1.254(3) .
C8 O3 1.261(3) .
C9 N1 1.315(3) .
C9 N3 1.367(3) .
C9 C11 1.481(4) .
C10 N2 1.311(3) .
C10 N3 1.368(4) .
C10 C12 1.494(4) .
C11 H11A 0.9700 .
C11 H11B 0.9700 .
C11 H11C 0.9700 .
C12 H12A 0.9700 .
C12 H12B 0.9700 .
C12 H12C 0.9700 .
N1 N2 1.400(3) .
N1 Cu1 2.172(2) 3_466
O1 Cu1 1.9933(18) .
O2 Cu1 1.9715(18) 4_656
O3 Cu1 1.9753(18) 7_655
O4 Cu1 2.0010(18) 6_557
Cu1 O2 1.9715(18) 4_656
Cu1 O3 1.9753(18) 7_665
Cu1 O4 2.0010(18) 6_667
Cu1 N1 2.172(2) 3_566
Cu1 Cu1 2.7449(5) 4_656
